data_7226205
loop_
_publ_author_name
'Guo, Weiming'
'Zhang, Tonglai'
'Zhang, Bo'
'Feng, Yongan'
'Chen, Sitong'
'Mi, Zhenhao'

_publ_section_title
;
 Studies on sodium polymers based on Di(1H-tetrazol-5-yl) methanone oxime
;
_journal_name_full 'RSC Adv.'
_journal_paper_doi 10.1039/C6RA15591J
_journal_year 2016
_chemical_absolute_configuration unk
_chemical_formula_moiety 'C3 H5 N9 Na O3, H4 N O, 0.5(H2 O)'
_chemical_formula_sum 'C3 H10 N10 Na O4.5'
_chemical_formula_weight 281.20
_chemical_name_systematic
;
 ? 
;
_space_group_crystal_system monoclinic
_space_group_IT_number 7
_space_group_name_Hall 'P -2yc'
_space_group_name_H-M_alt 'P 1 c 1'
_symmetry_space_group_name_Hall 'P -2yc'
_symmetry_space_group_name_H-M 'P 1 c 1'
_atom_sites_solution_hydrogens geom
_atom_sites_solution_primary direct
_atom_sites_solution_secondary difmap
_audit_creation_date 2016-04-11
_audit_creation_method
;
Olex2 1.2
(compiled 2016.02.19 svn.r3266 for OlexSys, GUI svn.r5155)
;
_audit_update_record
;
2016-05-12 deposited with the CCDC.
2016-07-15 downloaded from the CCDC.
;
_cell_angle_alpha 90.00
_cell_angle_beta 111.56(2)
_cell_angle_gamma 90.00
_cell_formula_units_Z 4
_cell_length_a 14.431(3)
_cell_length_b 3.5670(7)
_cell_length_c 22.642(8)
_cell_measurement_reflns_used 3330
_cell_measurement_temperature 153.1500
_cell_measurement_theta_max 27.4816
_cell_measurement_theta_min 1.9343
_cell_volume 1084.0(5)
_computing_cell_refinement 'CrystalClear (Rigaku Inc., 2008)'
_computing_data_collection 'CrystalClear (Rigaku Inc., 2008)'
_computing_data_reduction 'CrystalClear (Rigaku Inc., 2008)'
_computing_molecular_graphics 'Olex2 (Dolomanov et al., 2009)'
_computing_publication_material 'Olex2 (Dolomanov et al., 2009)'
_computing_structure_refinement 'XL (Sheldrick, 2008)'
_computing_structure_solution
;
????
;
_diffrn_ambient_temperature 153.1500
_diffrn_detector_area_resol_mean 28.5714
_diffrn_measured_fraction_theta_full 0.989
_diffrn_measured_fraction_theta_max 0.989
_diffrn_measurement_details
;
scan:
    Number of images: 360
               Slice: -110.0000 - 70.0000
         Image width: 0.5000
            Exp time: 10.0000
       Rotation axis: Omega
               Omega: 0.0000
                 Chi: 45.0000
                 Phi: 270.0000
                 XTD: 44.8067
              2theta: -20.1860
scan:
    Number of images: 360
               Slice: -110.0000 - 70.0000
         Image width: 0.5000
            Exp time: 10.0000
       Rotation axis: Omega
               Omega: 0.0000
                 Chi: 45.0000
                 Phi: 90.0000
                 XTD: 44.8067
              2theta: -20.1860
;
_diffrn_measurement_device
;
Saturn724+ (2x2 bin mode)
;
_diffrn_measurement_device_details
;
AFC10: Fixed Chi 2 circle
;
_diffrn_measurement_device_type 'multiwire proportional'
_diffrn_measurement_method dtprofit.ref
_diffrn_orient_matrix_type d*Trek
_diffrn_orient_matrix_UB_11 0.0243
_diffrn_orient_matrix_UB_12 -0.0253
_diffrn_orient_matrix_UB_13 -0.0630
_diffrn_orient_matrix_UB_21 0.0075
_diffrn_orient_matrix_UB_22 0.2610
_diffrn_orient_matrix_UB_23 -0.1020
_diffrn_orient_matrix_UB_31 0.0474
_diffrn_orient_matrix_UB_32 -0.0001
_diffrn_orient_matrix_UB_33 0.0032
_diffrn_radiation_detector CCD
_diffrn_radiation_monochromator 'Graphite Monochromator'
_diffrn_radiation_type MoK\a
_diffrn_radiation_wavelength 0.71073
_diffrn_reflns_av_R_equivalents 0.0742
_diffrn_reflns_av_unetI/netI 0.0662
_diffrn_reflns_limit_h_max 18
_diffrn_reflns_limit_h_min -18
_diffrn_reflns_limit_k_max 4
_diffrn_reflns_limit_k_min -4
_diffrn_reflns_limit_l_max 28
_diffrn_reflns_limit_l_min -29
_diffrn_reflns_number 7962
_diffrn_reflns_theta_full 27.49
_diffrn_reflns_theta_max 27.49
_diffrn_reflns_theta_min 1.52
_diffrn_source 'Rotating Anode'
_diffrn_source_current 90.0000
_diffrn_source_power 4.5000
_diffrn_source_voltage 50.0000
_exptl_absorpt_coefficient_mu 0.184
_exptl_absorpt_correction_T_max 1.0000
_exptl_absorpt_correction_T_min 0.7123
_exptl_absorpt_correction_type multi-scan
_exptl_absorpt_process_details 'CrystalClear (Rigaku Inc., 2008)'
_exptl_crystal_colour Colorless
_exptl_crystal_density_diffrn 1.723
_exptl_crystal_density_method 'not measured'
_exptl_crystal_description Prism
_exptl_crystal_F_000 580
_exptl_crystal_size_max 0.24
_exptl_crystal_size_mid 0.23
_exptl_crystal_size_min 0.2
_refine_diff_density_max 0.878
_refine_diff_density_min -0.852
_refine_diff_density_rms 0.271
_refine_ls_abs_structure_details 'Flack H D (1983), Acta Cryst. A39, 876-881'
_refine_ls_abs_structure_Flack -0.6(9)
_refine_ls_extinction_method none
_refine_ls_goodness_of_fit_ref 1.165
_refine_ls_hydrogen_treatment constr
_refine_ls_matrix_type full
_refine_ls_number_parameters 334
_refine_ls_number_reflns 2480
_refine_ls_number_restraints 392
_refine_ls_restrained_S_all 1.086
_refine_ls_R_factor_all 0.0753
_refine_ls_R_factor_gt 0.0628
_refine_ls_shift/su_max 0.000
_refine_ls_shift/su_mean 0.000
_refine_ls_structure_factor_coef Fsqd
_refine_ls_weighting_details 'calc w=1/[\s^2^(Fo^2^)+(0.1052P)^2^+1.0775P] where P=(Fo^2^+2Fc^2^)/3'
_refine_ls_weighting_scheme calc
_refine_ls_wR_factor_gt 0.1697
_refine_ls_wR_factor_ref 0.1903
_reflns_number_gt 2232
_reflns_number_total 2480
_reflns_threshold_expression >2sigma(I)
_cod_data_source_file c6ra15591j1.cif
_cod_data_source_block a
_cod_depositor_comments
;
The following automatic conversions were performed:

'_exptl_absorpt_correction_type' value 'Multi-scan' changed to
'multi-scan' according to
/usr/data/users/saulius/crontab/automatic-downloads/rss-feeds/RSC/lib/dictionaries/cif_core.dic
dictionary named 'cif_core.dic' version 2.4.2 from 2011-04-26.

Automatic conversion script
Id: cif_fix_values 4268 2015-11-12 08:31:59Z antanas 

2023-11-23
Z value and formula fixed to values more according to usual
chemical conventions.                 miguel
;
_cod_original_formula_sum 'C6 H20 N20 Na2 O9'
_cod_original_formula_weight 562.40
_cod_original_formula_moiety '2(C3 H5 N9 Na O3), 2(H4 N O), H2 O'
_cod_original_formula_units_Z 2
_cod_database_code 7226205
_diffrn_number_total 2881
_olex2_refinement_description
;
1. Fixed Uiso
 At 1.2 times of:
  All N(H) groups, All N(H,H,H) groups, All O(H) groups, All O(H,H) groups
2. Uiso/Uaniso restraints and constraints
All non-hydrogen atoms have similar U: within 2A with sigma of 0.01 and sigma
for terminal atoms of 0.01
All non-hydrogen atoms restrained to be isotropic: with sigma of 0.01 and sigma
for terminal atoms of 0.01
3.a Riding coordinates:
 O6(H6A,H6B), N13(H13), O7(H7A,H7B), O3(H3A,H3B), O4(H4A,H4B), N3(H3), O1(H1),
 N21(H21A,H21B,H21C), O2(H2), N22(H22A,H22B,H22C), O5(H5A,H5B)
;
_olex2_submission_special_instructions 'No special instructions were received'

loop_
_space_group_symop_id
_space_group_symop_operation_xyz
1 'x, y, z'
2 'x, -y, z+1/2'

loop_
_atom_site_label
_atom_site_type_symbol
_atom_site_fract_x
_atom_site_fract_y
_atom_site_fract_z
_atom_site_U_iso_or_equiv
_atom_site_adp_type
_atom_site_occupancy
_atom_site_calc_flag
_atom_site_refinement_flags_posn
_atom_site_refinement_flags_adp
Na1 Na 0.19990(18) -0.5803(7) 0.02254(13) 0.0236(6) Uani 1 d . U
O6 O 0.3115(3) -1.0867(13) 0.0698(2) 0.0221(9) Uani 1 d . U
H6A H 0.3347 -1.0213 0.1071 0.027 Uiso 1 d R .
H6B H 0.3507 -1.1762 0.0550 0.027 Uiso 1 d R .
O9 O 0.2136(3) -0.9824(13) -0.06420(16) 0.0151(8) Uani 1 d . U
N11 N 0.0532(3) -0.2115(14) -0.0433(2) 0.0127(9) Uani 1 d . U
N12 N -0.0220(3) -0.2311(14) -0.0216(2) 0.0142(9) Uani 1 d . U
N13 N -0.1015(3) -0.0792(13) -0.0637(2) 0.0129(9) Uani 1 d . U
H13 H -0.1583 -0.0607 -0.0595 0.015 Uiso 1 d R .
N14 N -0.0831(3) 0.0425(13) -0.1141(2) 0.0120(9) Uani 1 d . U
N15 N -0.0905(3) -0.9955(14) -0.2411(2) 0.0132(9) Uani 1 d . U
N16 N -0.1139(3) -0.8876(14) -0.3022(2) 0.0142(9) Uani 1 d . U
N17 N -0.0364(3) -0.7264(14) -0.3091(2) 0.0147(9) Uani 1 d . U
N18 N 0.0396(3) -0.7273(14) -0.2529(2) 0.0135(9) Uani 1 d . U
N19 N 0.1606(3) -0.9301(13) -0.1291(2) 0.0125(9) Uani 1 d . U
C4 C 0.0138(3) -0.0409(15) -0.1001(2) 0.0101(9) Uani 1 d . U
C5 C 0.0653(4) -0.9562(15) -0.1445(2) 0.0099(9) Uani 1 d . U
C6 C 0.0060(4) -0.8909(15) -0.2119(2) 0.0095(9) Uani 1 d . U
O7 O 0.1414(5) -0.730(3) 0.1051(3) 0.0582(19) Uani 1 d . U
H7A H 0.0943 -0.8839 0.0915 0.070 Uiso 1 d R .
H7B H 0.1210 -0.5333 0.1169 0.070 Uiso 1 d R .
Na2 Na 0.71820(18) -1.6232(7) 0.02696(12) 0.0205(5) Uani 1 d . U
O3 O 0.8918(4) -1.5980(14) 0.0632(2) 0.0267(10) Uani 1 d . U
H3A H 0.9161 -1.4934 0.0389 0.032 Uiso 1 d R .
H3B H 0.9122 -1.5044 0.0998 0.032 Uiso 1 d R .
O4 O 0.7010(3) -1.1252(12) 0.09156(19) 0.0198(9) Uani 1 d . U
H4A H 0.7553 -1.1213 0.1227 0.024 Uiso 1 d R .
H4B H 0.6446 -1.1889 0.0910 0.024 Uiso 1 d R .
O8 O 0.7164(3) -1.0780(13) -0.05887(18) 0.0165(8) Uani 1 d . U
N1 N 0.5515(3) -1.8119(13) -0.0430(2) 0.0115(8) Uani 1 d . U
N2 N 0.4763(3) -1.7779(13) -0.0217(2) 0.0131(8) Uani 1 d . U
N3 N 0.3970(3) -1.9418(13) -0.0632(2) 0.0121(8) Uani 1 d . U
H3 H 0.3402 -1.9571 -0.0591 0.014 Uiso 1 d R .
N4 N 0.4161(3) -2.0780(13) -0.1130(2) 0.0114(8) Uani 1 d . U
N5 N 0.4140(3) -1.0412(13) -0.2395(2) 0.0128(9) Uani 1 d . U
N6 N 0.3930(3) -1.1396(14) -0.3000(2) 0.0144(9) Uani 1 d . U
N7 N 0.4717(3) -1.3037(14) -0.3053(2) 0.0142(9) Uani 1 d . U
N8 N 0.5456(3) -1.3149(13) -0.2482(2) 0.0132(9) Uani 1 d . U
N9 N 0.6629(3) -1.1278(13) -0.1238(2) 0.0133(9) Uani 1 d . U
C1 C 0.5126(3) -1.9935(15) -0.0989(2) 0.0099(9) Uani 1 d . U
C2 C 0.5671(4) -1.0928(15) -0.1407(2) 0.0105(9) Uani 1 d . U
C3 C 0.5087(4) -1.1508(15) -0.2086(2) 0.0097(9) Uani 1 d . U
O1 O 0.2032(3) -1.3823(11) -0.25217(19) 0.0173(8) Uani 1 d . U
H1 H 0.1674 -1.5620 -0.2717 0.021 Uiso 1 d R .
N21 N 0.2755(3) -1.5952(13) -0.2043(2) 0.0124(9) Uani 1 d . U
H21A H 0.3160 -1.4461 -0.1781 0.015 Uiso 1 d R .
H21B H 0.3161 -1.7267 -0.2148 0.015 Uiso 1 d R .
H21C H 0.2430 -1.6894 -0.1833 0.015 Uiso 1 d R .
O2 O 0.7065(3) -0.6761(12) -0.2506(2) 0.0187(9) Uani 1 d . U
H2 H 0.6724 -0.4981 -0.2720 0.022 Uiso 1 d R .
N22 N 0.7754(3) -0.4499(13) -0.2035(2) 0.0138(9) Uani 1 d . U
H22A H 0.7438 -0.3601 -0.1816 0.017 Uiso 1 d R .
H22B H 0.8166 -0.5983 -0.1775 0.017 Uiso 1 d R .
H22C H 0.8147 -0.3155 -0.2147 0.017 Uiso 1 d R .
O5 O 0.5064(3) -0.6566(12) -0.4102(2) 0.0200(9) Uani 1 d . U
H5A H 0.4966 -0.5570 -0.3804 0.024 Uiso 1 d R .
H5B H 0.4978 -0.5324 -0.4423 0.024 Uiso 1 d R .

loop_
_atom_site_aniso_label
_atom_site_aniso_U_11
_atom_site_aniso_U_22
_atom_site_aniso_U_33
_atom_site_aniso_U_23
_atom_site_aniso_U_13
_atom_site_aniso_U_12
Na1 0.0187(12) 0.0253(12) 0.0223(12) -0.0041(10) 0.0024(9) 0.0039(10)
O6 0.0154(19) 0.029(2) 0.0164(18) -0.0047(18) 0.0000(15) 0.0040(17)
O9 0.0097(17) 0.029(2) 0.0052(16) 0.0039(16) 0.0015(13) 0.0036(15)
N11 0.0075(18) 0.018(2) 0.0124(19) 0.0031(17) 0.0039(15) 0.0007(16)
N12 0.0106(18) 0.021(2) 0.0114(19) 0.0013(18) 0.0043(15) -0.0008(16)
N13 0.0093(18) 0.020(2) 0.0110(19) -0.0006(17) 0.0057(15) 0.0015(16)
N14 0.0085(19) 0.016(2) 0.0129(19) 0.0002(17) 0.0053(15) -0.0005(16)
N15 0.0078(18) 0.022(2) 0.0102(19) -0.0003(18) 0.0035(15) 0.0006(17)
N16 0.0118(19) 0.020(2) 0.0104(19) 0.0011(18) 0.0042(16) 0.0037(17)
N17 0.0127(19) 0.017(2) 0.014(2) 0.0005(18) 0.0044(16) 0.0006(17)
N18 0.0125(19) 0.017(2) 0.0118(19) -0.0013(17) 0.0057(16) -0.0027(16)
N19 0.0072(18) 0.020(2) 0.0086(18) 0.0015(18) 0.0003(15) -0.0002(17)
C4 0.0026(19) 0.014(2) 0.012(2) 0.0004(18) 0.0013(16) 0.0028(16)
C5 0.010(2) 0.012(2) 0.010(2) -0.0019(18) 0.0057(17) -0.0015(17)
C6 0.008(2) 0.013(2) 0.009(2) 0.0020(17) 0.0046(17) 0.0015(16)
O7 0.040(3) 0.102(5) 0.035(3) 0.002(3) 0.017(2) 0.002(3)
Na2 0.0156(11) 0.0257(12) 0.0199(11) -0.0040(10) 0.0061(9) -0.0032(9)
O3 0.033(2) 0.034(3) 0.018(2) -0.001(2) 0.0153(17) -0.004(2)
O4 0.0148(18) 0.024(2) 0.0150(18) 0.0029(17) -0.0009(14) -0.0011(16)
O8 0.0068(16) 0.029(2) 0.0117(17) -0.0017(16) 0.0006(13) 0.0024(15)
N1 0.0116(19) 0.015(2) 0.0103(18) -0.0021(16) 0.0064(15) 0.0013(16)
N2 0.0106(18) 0.0140(19) 0.015(2) 0.0012(17) 0.0048(16) 0.0019(16)
N3 0.0117(19) 0.015(2) 0.0117(19) -0.0002(17) 0.0066(15) 0.0002(16)
N4 0.0084(18) 0.015(2) 0.0110(19) 0.0007(16) 0.0040(15) 0.0010(15)
N5 0.0125(19) 0.0123(19) 0.0128(19) -0.0027(17) 0.0037(15) 0.0001(16)
N6 0.0118(19) 0.019(2) 0.014(2) -0.0006(17) 0.0063(16) 0.0008(17)
N7 0.014(2) 0.018(2) 0.0111(19) -0.0003(17) 0.0056(16) 0.0016(17)
N8 0.015(2) 0.0119(19) 0.014(2) -0.0006(17) 0.0073(17) 0.0007(16)
N9 0.0086(19) 0.018(2) 0.012(2) -0.0019(17) 0.0018(16) -0.0024(16)
C1 0.008(2) 0.013(2) 0.010(2) 0.0021(18) 0.0046(17) -0.0002(17)
C2 0.008(2) 0.013(2) 0.014(2) -0.0011(18) 0.0075(18) 0.0011(17)
C3 0.009(2) 0.010(2) 0.012(2) 0.0010(18) 0.0057(17) -0.0006(16)
O1 0.0116(17) 0.0163(18) 0.0208(19) 0.0081(16) 0.0022(15) 0.0025(14)
N21 0.0105(19) 0.014(2) 0.0131(19) 0.0045(17) 0.0054(16) 0.0032(16)
O2 0.0097(17) 0.0183(19) 0.024(2) -0.0066(17) 0.0015(15) 0.0010(15)
N22 0.011(2) 0.014(2) 0.016(2) -0.0020(18) 0.0056(16) -0.0012(16)
O5 0.027(2) 0.021(2) 0.0172(18) -0.0009(16) 0.0140(16) 0.0036(17)

loop_
_atom_type_symbol
_atom_type_description
_atom_type_scat_dispersion_real
_atom_type_scat_dispersion_imag
_atom_type_scat_source
C C 0.0033 0.0016 'International Tables Vol C Tables 4.2.6.8 and 6.1.1.4'
H H 0.0000 0.0000 'International Tables Vol C Tables 4.2.6.8 and 6.1.1.4'
N N 0.0061 0.0033 'International Tables Vol C Tables 4.2.6.8 and 6.1.1.4'
Na Na 0.0362 0.0249 'International Tables Vol C Tables 4.2.6.8 and 6.1.1.4'
O O 0.0106 0.0060 'International Tables Vol C Tables 4.2.6.8 and 6.1.1.4'

loop_
_geom_angle_atom_site_label_1
_geom_angle_atom_site_label_2
_geom_angle_atom_site_label_3
_geom_angle
_geom_angle_site_symmetry_1
_geom_angle_site_symmetry_3
Na1 Na1 Na1 179.997(1) 1_545 1_565
O6 Na1 Na1 41.75(12) 1_565 1_565
O6 Na1 Na1 41.03(12) . 1_545
O6 Na1 Na1 138.25(12) 1_565 1_545
O6 Na1 Na1 138.97(12) . 1_565
O6 Na1 O6 97.22(16) 1_565 .
O6 Na1 O9 123.15(18) 1_565 .
O6 Na1 O9 71.55(15) . .
O6 Na1 O9 63.99(15) 1_565 1_565
O6 Na1 O9 130.03(16) . 1_565
O6 Na1 N11 163.10(19) . .
O6 Na1 N11 99.58(18) 1_565 .
O6 Na1 O7 101.0(2) 1_565 .
O9 Na1 Na1 43.79(9) 1_565 1_565
O9 Na1 Na1 136.21(9) 1_565 1_545
O9 Na1 Na1 125.05(12) . 1_565
O9 Na1 Na1 54.95(12) . 1_545
O9 Na1 O9 81.26(13) . 1_565
N11 Na1 Na1 57.85(13) . 1_565
N11 Na1 Na1 122.15(13) . 1_545
N11 Na1 O9 97.43(17) . .
N11 Na1 O9 57.78(14) . 1_565
O7 Na1 Na1 77.1(2) . 1_545
O7 Na1 Na1 102.9(2) . 1_565
O7 Na1 O6 81.7(2) . .
O7 Na1 O9 144.5(3) . 1_565
O7 Na1 O9 130.0(3) . .
O7 Na1 N11 96.9(2) . .
Na1 O6 Na1 97.22(16) 1_545 .
Na1 O6 H6A 101.5 . .
Na1 O6 H6A 129.1 1_545 .
Na1 O6 H6B 89.0 1_545 .
Na1 O6 H6B 124.3 . .
H6A O6 H6B 116.6 . .
Na1 O9 Na1 81.26(13) . 1_545
N19 O9 Na1 130.6(3) . 1_545
N19 O9 Na1 125.4(3) . .
N12 N11 Na1 112.3(3) . .
C4 N11 Na1 141.6(3) . .
C4 N11 N12 105.0(4) . .
N13 N12 N11 108.7(4) . .
N12 N13 H13 124.6 . .
N12 N13 N14 111.1(4) . .
N14 N13 H13 124.4 . .
N13 N14 C4 104.1(4) . .
N16 N15 C6 104.2(4) . .
N17 N16 N15 109.9(4) . .
N16 N17 N18 108.7(4) . .
C6 N18 N17 106.4(4) . .
C5 N19 O9 113.0(4) . .
N11 C4 N14 111.1(4) . .
N11 C4 C5 126.8(4) . 1_565
N14 C4 C5 122.0(5) . 1_565
N19 C5 C4 125.4(5) . 1_545
N19 C5 C6 115.2(4) . .
C6 C5 C4 119.4(4) . 1_545
N15 C6 C5 124.4(5) . .
N18 C6 N15 110.7(4) . .
N18 C6 C5 124.9(5) . .
Na1 O7 H7A 109.4 . .
Na1 O7 H7B 109.3 . .
H7A O7 H7B 109.4 . .
Na2 Na2 Na2 179.998(1) 1_565 1_545
Na2 Na2 H4B 53.4 1_565 .
Na2 Na2 H4B 126.6 1_545 .
O3 Na2 Na2 92.20(14) . 1_545
O3 Na2 Na2 87.79(14) . 1_565
O3 Na2 O4 98.85(18) . 1_545
O3 Na2 O4 95.54(17) . .
O3 Na2 H4B 112.7 . .
O3 Na2 O8 90.07(16) . 1_545
O3 Na2 O8 87.20(16) . .
O3 Na2 N1 156.09(19) . .
O4 Na2 Na2 138.74(12) 1_545 1_565
O4 Na2 Na2 138.51(12) . 1_545
O4 Na2 Na2 41.49(12) . 1_565
O4 Na2 Na2 41.26(12) 1_545 1_545
O4 Na2 O4 97.25(17) . 1_545
O4 Na2 H4B 87.1 1_545 .
O4 Na2 H4B 18.7 . .
O4 Na2 O8 172.80(16) 1_545 .
O4 Na2 O8 85.99(16) . .
O4 Na2 O8 169.26(17) . 1_545
O4 Na2 O8 90.90(17) 1_545 1_545
O4 Na2 N1 107.77(17) . .
O4 Na2 N1 83.71(17) 1_545 .
O8 Na2 Na2 50.01(12) 1_545 1_545
O8 Na2 Na2 135.16(10) . 1_545
O8 Na2 Na2 129.99(12) 1_545 1_565
O8 Na2 Na2 44.84(10) . 1_565
O8 Na2 H4B 94.2 . .
O8 Na2 H4B 157.1 1_545 .
O8 Na2 O8 85.15(14) 1_545 .
N1 Na2 Na2 106.03(13) . 1_565
N1 Na2 Na2 73.97(13) . 1_545
N1 Na2 H4B 91.1 . .
N1 Na2 O8 89.18(16) . .
N1 Na2 O8 66.06(15) . 1_545
Na2 O3 H3A 116.1 . .
Na2 O3 H3B 107.7 . .
H3A O3 H3B 113.0 . .
Na2 O4 Na2 97.25(17) . 1_565
Na2 O4 H4A 103.1 1_565 .
Na2 O4 H4A 104.7 . .
Na2 O4 H4B 96.2 . .
Na2 O4 H4B 120.9 1_565 .
H4A O4 H4B 128.1 . .
Na2 O8 Na2 85.15(14) 1_565 .
N9 O8 Na2 120.8(3) . .
N9 O8 Na2 137.4(3) . 1_565
N2 N1 Na2 118.4(3) . .
N2 N1 C1 105.5(4) . .
C1 N1 Na2 135.5(3) . .
N3 N2 N1 107.9(4) . .
N2 N3 H3 124.2 . .
N2 N3 N4 111.4(4) . .
N4 N3 H3 124.4 . .
C1 N4 N3 103.5(4) . .
N6 N5 C3 105.1(4) . .
N7 N6 N5 109.3(4) . .
N6 N7 N8 109.4(4) . .
C3 N8 N7 105.2(4) . .
C2 N9 O8 114.5(4) . .
N1 C1 C2 125.5(4) . 1_545
N4 C1 N1 111.6(4) . .
N4 C1 C2 122.8(5) . 1_545
N9 C2 C1 126.4(5) . 1_565
N9 C2 C3 115.6(4) . .
C3 C2 C1 118.0(4) . 1_565
N5 C3 C2 125.7(5) . .
N8 C3 N5 111.0(5) . .
N8 C3 C2 123.3(4) . .
N21 O1 H1 97.5 . .
O1 N21 H21A 108.9 . .
O1 N21 H21B 118.1 . .
O1 N21 H21C 103.7 . .
H21A N21 H21B 99.9 . .
H21A N21 H21C 103.6 . .
H21B N21 H21C 121.2 . .
N22 O2 H2 96.0 . .
O2 N22 H22A 106.0 . .
O2 N22 H22B 106.6 . .
O2 N22 H22C 117.2 . .
H22A N22 H22B 102.6 . .
H22A N22 H22C 121.5 . .
H22B N22 H22C 100.7 . .
H5A O5 H5B 118.6 . .

loop_
_geom_bond_atom_site_label_1
_geom_bond_atom_site_label_2
_geom_bond_distance
_geom_bond_site_symmetry_2
Na1 Na1 3.5670(7) 1_545
Na1 Na1 3.5670(7) 1_565
Na1 O6 2.394(5) .
Na1 O6 2.360(5) 1_565
Na1 O9 2.955(5) 1_565
Na1 O9 2.497(5) .
Na1 N11 2.473(5) .
Na1 O7 2.378(6) .
O6 Na1 2.360(5) 1_545
O6 H6A 0.8201 .
O6 H6B 0.8199 .
O9 Na1 2.955(5) 1_545
O9 N19 1.397(5) .
N11 N12 1.348(6) .
N11 C4 1.347(7) .
N12 N13 1.310(6) .
N13 H13 0.8599 .
N13 N14 1.336(6) .
N14 C4 1.349(6) .
N15 N16 1.354(6) .
N15 C6 1.356(6) .
N16 N17 1.318(7) .
N17 N18 1.339(6) .
N18 C6 1.330(7) .
N19 C5 1.292(6) .
C4 C5 1.484(7) 1_565
C5 C4 1.484(7) 1_545
C5 C6 1.469(7) .
O7 H7A 0.8401 .
O7 H7B 0.8401 .
Na2 Na2 3.5670(7) 1_545
Na2 Na2 3.5670(7) 1_565
Na2 O3 2.334(5) .
Na2 O4 2.382(5) 1_545
Na2 O4 2.371(5) .
Na2 H4B 2.6000 .
Na2 O8 2.524(5) 1_545
Na2 O8 2.743(5) .
Na2 N1 2.439(5) .
O3 H3A 0.8400 .
O3 H3B 0.8401 .
O4 Na2 2.382(5) 1_565
O4 H4A 0.8401 .
O4 H4B 0.8399 .
O8 Na2 2.524(5) 1_565
O8 N9 1.398(6) .
N1 N2 1.345(6) .
N1 C1 1.347(7) .
N2 N3 1.320(6) .
N3 H3 0.8600 .
N3 N4 1.345(6) .
N4 C1 1.345(6) .
N5 N6 1.338(7) .
N5 C3 1.345(6) .
N6 N7 1.321(6) .
N7 N8 1.340(6) .
N8 C3 1.334(7) .
N9 C2 1.299(6) .
C1 C2 1.478(7) 1_545
C2 C1 1.478(7) 1_565
C2 C3 1.472(7) .
O1 H1 0.8400 .
O1 N21 1.417(6) .
N21 H21A 0.8501 .
N21 H21B 0.8500 .
N21 H21C 0.8502 .
O2 H2 0.8399 .
O2 N22 1.414(6) .
N22 H22A 0.8501 .
N22 H22B 0.8500 .
N22 H22C 0.8499 .
O5 H5A 0.8201 .
O5 H5B 0.8199 .

loop_
_geom_torsion_atom_site_label_1
_geom_torsion_atom_site_label_2
_geom_torsion_atom_site_label_3
_geom_torsion_atom_site_label_4
_geom_torsion
_geom_torsion_site_symmetry_1
_geom_torsion_site_symmetry_4
Na1 Na1 O6 Na1 180.0 1_565 1_545
Na1 Na1 O9 Na1 180.0 1_565 1_545
Na1 Na1 O9 N19 -45.6(4) 1_565 .
Na1 Na1 O9 N19 134.4(4) 1_545 .
Na1 Na1 N11 N12 -108.9(4) 1_565 .
Na1 Na1 N11 N12 71.1(4) 1_545 .
Na1 Na1 N11 C4 86.2(6) 1_565 .
Na1 Na1 N11 C4 -93.8(6) 1_545 .
Na1 O9 N19 C5 -61.6(6) . .
Na1 O9 N19 C5 49.8(6) 1_545 .
Na1 N11 N12 N13 -170.4(3) . .
Na1 N11 C4 N14 165.3(4) . .
Na1 N11 C4 C5 -13.4(9) . 1_565
O6 Na1 O6 Na1 180.0 1_565 1_545
O6 Na1 O9 Na1 129.07(17) 1_565 1_545
O6 Na1 O9 Na1 42.50(14) . 1_545
O6 Na1 O9 N19 -96.6(4) 1_565 .
O6 Na1 O9 N19 176.9(4) . .
O6 Na1 N11 N12 76.1(8) . .
O6 Na1 N11 N12 -110.3(4) 1_565 .
O6 Na1 N11 C4 -88.9(9) . .
O6 Na1 N11 C4 84.7(6) 1_565 .
O9 Na1 O6 Na1 -118.09(18) 1_565 1_545
O9 Na1 O6 Na1 -57.40(18) . 1_545
O9 Na1 O9 Na1 180.0 1_565 1_545
O9 Na1 O9 N19 -45.6(4) 1_565 .
O9 Na1 N11 N12 124.1(4) . .
O9 Na1 N11 N12 -161.2(4) 1_565 .
O9 Na1 N11 C4 33.9(6) 1_565 .
O9 Na1 N11 C4 -40.8(6) . .
O9 N19 C5 C4 -1.3(8) . 1_545
O9 N19 C5 C6 178.1(4) . .
N11 Na1 O6 Na1 -6.4(8) . 1_545
N11 Na1 O9 Na1 -124.33(14) . 1_545
N11 Na1 O9 N19 10.0(4) . .
N11 N12 N13 N14 0.4(6) . .
N12 N11 C4 N14 -0.3(6) . .
N12 N11 C4 C5 -178.9(5) . 1_565
N12 N13 N14 C4 -0.6(6) . .
N13 N14 C4 N11 0.6(6) . .
N13 N14 C4 C5 179.2(5) . 1_565
N15 N16 N17 N18 0.4(6) . .
N16 N15 C6 N18 0.2(6) . .
N16 N15 C6 C5 -178.9(5) . .
N16 N17 N18 C6 -0.3(6) . .
N17 N18 C6 N15 0.1(6) . .
N17 N18 C6 C5 179.1(5) . .
N19 C5 C6 N15 162.4(5) . .
N19 C5 C6 N18 -16.5(8) . .
C4 N11 N12 N13 0.0(6) . .
C4 C5 C6 N15 -18.1(8) 1_545 .
C4 C5 C6 N18 162.9(5) 1_545 .
C6 N15 N16 N17 -0.3(6) . .
O7 Na1 O6 Na1 79.9(3) . 1_545
O7 Na1 O9 Na1 -18.8(3) . 1_545
O7 Na1 O9 N19 115.5(4) . .
O7 Na1 N11 N12 -7.9(4) . .
O7 Na1 N11 C4 -172.8(6) . .
Na2 Na2 O4 Na2 179.997(1) 1_545 1_565
Na2 Na2 O8 Na2 180.0 1_545 1_565
Na2 Na2 O8 N9 -144.1(4) 1_565 .
Na2 Na2 O8 N9 35.9(4) 1_545 .
Na2 Na2 N1 N2 -74.8(4) 1_565 .
Na2 Na2 N1 N2 105.2(4) 1_545 .
Na2 Na2 N1 C1 114.9(5) 1_565 .
Na2 Na2 N1 C1 -65.1(5) 1_545 .
Na2 O8 N9 C2 -45.4(7) 1_565 .
Na2 O8 N9 C2 74.9(5) . .
Na2 N1 N2 N3 -171.6(3) . .
Na2 N1 C1 N4 170.4(4) . .
Na2 N1 C1 C2 -9.5(9) . 1_545
O3 Na2 O4 Na2 80.32(19) . 1_565
O3 Na2 O8 Na2 -89.69(16) . 1_565
O3 Na2 O8 N9 126.2(4) . .
O3 Na2 N1 N2 161.9(5) . .
O3 Na2 N1 C1 -8.4(9) . .
O4 Na2 O4 Na2 180.0 1_545 1_565
O4 Na2 O8 Na2 6.07(15) . 1_565
O4 Na2 O8 Na2 123.1(13) 1_545 1_565
O4 Na2 O8 N9 -138.0(3) . .
O4 Na2 O8 N9 -21.0(15) 1_545 .
O4 Na2 N1 N2 -31.4(4) . .
O4 Na2 N1 N2 64.3(4) 1_545 .
O4 Na2 N1 C1 158.4(5) . .
O4 Na2 N1 C1 -106.0(5) 1_545 .
O8 Na2 O4 Na2 -40.9(10) 1_545 1_565
O8 Na2 O4 Na2 -6.47(16) . 1_565
O8 Na2 O8 Na2 180.0 1_545 1_565
O8 Na2 O8 N9 35.9(4) 1_545 .
O8 Na2 N1 N2 158.1(4) 1_545 .
O8 Na2 N1 N2 -116.9(4) . .
O8 Na2 N1 C1 72.8(5) . .
O8 Na2 N1 C1 -12.2(5) 1_545 .
O8 N9 C2 C1 2.5(8) . 1_565
O8 N9 C2 C3 -178.9(4) . .
N1 Na2 O4 Na2 -94.31(19) . 1_565
N1 Na2 O8 Na2 113.96(14) . 1_565
N1 Na2 O8 N9 -30.2(4) . .
N1 N2 N3 N4 -1.6(6) . .
N2 N1 C1 N4 -0.7(6) . .
N2 N1 C1 C2 179.4(5) . 1_545
N2 N3 N4 C1 1.1(6) . .
N3 N4 C1 N1 -0.2(6) . .
N3 N4 C1 C2 179.7(5) . 1_545
N5 N6 N7 N8 -0.1(6) . .
N6 N5 C3 N8 -0.6(6) . .
N6 N5 C3 C2 177.9(5) . .
N6 N7 N8 C3 -0.2(6) . .
N7 N8 C3 N5 0.5(6) . .
N7 N8 C3 C2 -178.0(5) . .
N9 C2 C3 N5 -162.5(5) . .
N9 C2 C3 N8 15.8(8) . .
C1 N1 N2 N3 1.4(6) . .
C1 C2 C3 N5 16.1(8) 1_565 .
C1 C2 C3 N8 -165.5(5) 1_565 .
C3 N5 N6 N7 0.4(6) . .
